data_7225352
loop_
_publ_author_name
'Fujisue, Chika'
'Kadoya, Tomofumi'
'Higashino, Toshiki'
'Sato, Ryonosuke'
'Kawamoto, Tadashi'
'Mori, Takehiko'

_publ_section_title
;
 Air-stable ambipolar organic transistors based on charge-transfer
 complexes containing dibenzopyrrolopyrrole
;
_journal_name_full 'RSC Adv.'
_journal_paper_doi 10.1039/C6RA10606D
_journal_year 2016
_chemical_formula_moiety 'C14 H10 N2'
_chemical_formula_sum 'C14 H10 N2'
_chemical_formula_weight 206.25
_space_group_IT_number 14
_symmetry_cell_setting monoclinic
_symmetry_Int_Tables_number 14
_symmetry_space_group_name_Hall '-P 2ybc'
_symmetry_space_group_name_H-M 'P 1 21/c 1'
_atom_sites_solution_hydrogens geom
_atom_sites_solution_primary direct
_atom_sites_solution_secondary difmap
_audit_update_record
;
2016-02-29 deposited with the CCDC.
2016-05-27 downloaded from the CCDC.
;
_cell_angle_alpha 90.0000
_cell_angle_beta 99.8276(10)
_cell_angle_gamma 90.0000
_cell_formula_units_Z 2
_cell_length_a 10.7559(2)
_cell_length_b 5.60116(10)
_cell_length_c 8.32910(10)
_cell_measurement_reflns_used 4506
_cell_measurement_temperature 296
_cell_measurement_theta_max 68.16
_cell_measurement_theta_min 4.17
_cell_volume 494.428(14)
_computing_cell_refinement 'RAPID AUTO'
_computing_data_collection 'RAPID AUTO (Rigaku, ????)'
_computing_data_reduction 'RAPID AUTO'
_computing_molecular_graphics 'CrystalStructure 4.0'
_computing_publication_material 'CrystalStructure 4.0 (Rigaku, 2010)'
_computing_structure_refinement 'SHELXL97 (Sheldrick, 2008)'
_computing_structure_solution 'Il Milione (Burla, et al., 2007)'
_diffrn_ambient_temperature 296
_diffrn_detector_area_resol_mean 10.000
_diffrn_measured_fraction_theta_full 0.999
_diffrn_measured_fraction_theta_max 0.999
_diffrn_measurement_device_type 'Rigaku R-AXIS RAPID'
_diffrn_measurement_method \w
_diffrn_radiation_type 'Cu K\a'
_diffrn_radiation_wavelength 1.54187
_diffrn_reflns_av_R_equivalents 0.0340
_diffrn_reflns_limit_h_max 12
_diffrn_reflns_limit_h_min -12
_diffrn_reflns_limit_k_max 6
_diffrn_reflns_limit_k_min -6
_diffrn_reflns_limit_l_max 10
_diffrn_reflns_limit_l_min -9
_diffrn_reflns_number 5321
_diffrn_reflns_theta_full 68.15
_diffrn_reflns_theta_max 68.16
_diffrn_standards_number 0
_exptl_absorpt_coefficient_mu 0.652
_exptl_absorpt_correction_type none
_exptl_crystal_colour colorless
_exptl_crystal_density_diffrn 1.385
_exptl_crystal_density_method 'not measured'
_exptl_crystal_description block
_exptl_crystal_F_000 216.00
_exptl_crystal_size_max 0.180
_exptl_crystal_size_mid 0.070
_exptl_crystal_size_min 0.055
_refine_diff_density_max 0.170
_refine_diff_density_min -0.200
_refine_ls_extinction_method none
_refine_ls_goodness_of_fit_ref 1.065
_refine_ls_hydrogen_treatment refxyz
_refine_ls_number_parameters 93
_refine_ls_number_reflns 895
_refine_ls_number_restraints 0
_refine_ls_R_factor_gt 0.0347
_refine_ls_shift/su_max 0.000
_refine_ls_structure_factor_coef Fsqd
_refine_ls_weighting_details 'w = 1/[\s^2^(Fo^2^)+(0.0557P)^2^+0.0875P] where P=(Fo^2^+2Fc^2^)/3'
_refine_ls_weighting_scheme calc
_refine_ls_wR_factor_ref 0.0958
_reflns_number_gt 852
_reflns_number_total 895
_reflns_threshold_expression F^2^>2.0\s(F^2^)
_cod_data_source_file c6ra10606d2.cif
_cod_data_source_block added_by_encifer
_cod_original_cell_volume 494.428(15)
_cod_database_code 7225352

loop_
_symmetry_equiv_pos_site_id
_symmetry_equiv_pos_as_xyz
1 +X,+Y,+Z
2 -X,1/2+Y,1/2-Z
3 -X,-Y,-Z
4 +X,1/2-Y,1/2+Z

loop_
_atom_site_label
_atom_site_type_symbol
_atom_site_fract_x
_atom_site_fract_y
_atom_site_fract_z
_atom_site_U_iso_or_equiv
_atom_site_adp_type
_atom_site_occupancy
_atom_site_symmetry_multiplicity
_atom_site_calc_flag
N1 N 0.40099(9) 0.24086(17) 0.51691(12) 0.0394(3) Uani 1.0 4 d
C1 C 0.31446(11) 0.1226(2) 0.40084(13) 0.0364(3) Uani 1.0 4 d
C2 C 0.19233(11) 0.1892(3) 0.33280(15) 0.0434(4) Uani 1.0 4 d
C3 C 0.12448(12) 0.0411(3) 0.21747(16) 0.0483(4) Uani 1.0 4 d
C4 C 0.17622(12) -0.1721(3) 0.17004(15) 0.0473(4) Uani 1.0 4 d
C5 C 0.29680(12) -0.2414(2) 0.23758(14) 0.0404(4) Uani 1.0 4 d
C6 C 0.36852(11) -0.09471(19) 0.35477(13) 0.0351(4) Uani 1.0 4 d
C7 C 0.50814(10) 0.10067(19) 0.54782(13) 0.0350(3) Uani 1.0 4 d
H1 H 0.1558(13) 0.340(3) 0.3658(16) 0.046(4) Uiso 1.0 4 d
H2 H 0.0370(15) 0.088(3) 0.1663(18) 0.058(4) Uiso 1.0 4 d
H3 H 0.1243(15) -0.275(3) 0.0934(19) 0.061(5) Uiso 1.0 4 d
H4 H 0.3323(14) -0.391(3) 0.2041(16) 0.049(4) Uiso 1.0 4 d
H5 H 0.3860(15) 0.380(3) 0.5743(18) 0.063(5) Uiso 1.0 4 d

loop_
_atom_site_aniso_label
_atom_site_aniso_U_11
_atom_site_aniso_U_22
_atom_site_aniso_U_33
_atom_site_aniso_U_12
_atom_site_aniso_U_13
_atom_site_aniso_U_23
N1 0.0420(6) 0.0328(6) 0.0441(6) 0.0025(4) 0.0097(5) -0.0057(4)
C1 0.0411(7) 0.0336(6) 0.0363(6) -0.0030(5) 0.0118(5) 0.0014(5)
C2 0.0437(7) 0.0398(7) 0.0483(8) 0.0044(5) 0.0120(6) 0.0035(5)
C3 0.0410(7) 0.0528(8) 0.0502(8) 0.0007(6) 0.0054(6) 0.0057(6)
C4 0.0486(8) 0.0488(8) 0.0429(7) -0.0088(6) 0.0036(6) -0.0029(6)
C5 0.0480(8) 0.0362(7) 0.0387(7) -0.0034(5) 0.0126(5) -0.0018(5)
C6 0.0398(7) 0.0331(6) 0.0348(6) -0.0015(5) 0.0130(5) 0.0025(5)
C7 0.0381(7) 0.0308(6) 0.0388(6) 0.0000(5) 0.0137(5) -0.0016(5)

loop_
_atom_type_symbol
_atom_type_description
_atom_type_scat_dispersion_real
_atom_type_scat_dispersion_imag
_atom_type_scat_source
C C 0.0181 0.0091
;
International Tables for Crystallography
(1992, Vol. C, Tables 4.2.6.8 and 6.1.1.4)
;
H H 0.0000 0.0000
;
International Tables for Crystallography
(1992, Vol. C, Table 6.1.1.4)
;
N N 0.0311 0.0180
;
International Tables for Crystallography
(1992, Vol. C, Tables 4.2.6.8 and 6.1.1.4)
;

loop_
_geom_angle_atom_site_label_1
_geom_angle_atom_site_label_2
_geom_angle_atom_site_label_3
_geom_angle
_geom_angle_publ_flag
_geom_angle_site_symmetry_1
_geom_angle_site_symmetry_3
C1 N1 C7 107.27(10) yes . .
N1 C1 C2 129.02(11) yes . .
N1 C1 C6 109.74(10) yes . .
C2 C1 C6 121.24(10) yes . .
C1 C2 C3 118.24(12) yes . .
C2 C3 C4 121.32(12) yes . .
C3 C4 C5 121.04(12) yes . .
C4 C5 C6 119.12(12) yes . .
C1 C6 C5 119.03(11) yes . .
C1 C6 C7 104.34(9) yes . 3_656
C5 C6 C7 136.63(11) yes . 3_656
N1 C7 C6 141.36(10) yes . 3_656
N1 C7 C7 109.79(9) yes . 3_656
C6 C7 C7 108.86(10) yes 3_656 3_656
C1 N1 H5 126.5(9) no . .
C7 N1 H5 125.8(9) no . .
C1 C2 H1 120.5(8) no . .
C3 C2 H1 121.2(8) no . .
C2 C3 H2 119.0(9) no . .
C4 C3 H2 119.6(9) no . .
C3 C4 H3 118.8(10) no . .
C5 C4 H3 120.1(10) no . .
C4 C5 H4 120.6(8) no . .
C6 C5 H4 120.3(8) no . .

loop_
_geom_bond_atom_site_label_1
_geom_bond_atom_site_label_2
_geom_bond_distance
_geom_bond_publ_flag
_geom_bond_site_symmetry_2
N1 C1 1.3902(14) yes .
N1 C7 1.3820(15) yes .
C1 C2 1.3899(16) yes .
C1 C6 1.4293(16) yes .
C2 C3 1.3799(18) yes .
C3 C4 1.402(2) yes .
C4 C5 1.3784(18) yes .
C5 C6 1.4021(16) yes .
C6 C7 1.4324(15) yes 3_656
C7 C7 1.3746(15) yes 3_656
N1 H5 0.942(17) no .
C2 H1 0.988(15) no .
C3 H2 1.000(15) no .
C4 H3 0.963(15) no .
C5 H4 0.983(15) no .

loop_
_geom_contact_atom_site_label_1
_geom_contact_atom_site_label_2
_geom_contact_distance
_geom_contact_publ_flag
_geom_contact_site_symmetry_2
N1 N1 3.4786(14) no 3_656
N1 C5 3.5325(15) no 3_656
C1 C4 2.7668(17) no .
C2 C5 2.8307(18) no .
C2 C7 3.5937(15) no .
C2 C7 3.5931(16) no 3_656
C3 C6 2.7842(17) no .
C6 C6 3.5556(15) no 3_656
N1 C1 3.5627(16) no 4_555
N1 C6 3.5078(15) no 4_555
C1 N1 3.5627(16) no 4_554
C1 C5 3.5558(17) no 4_545
C2 C5 3.5168(18) no 1_565
C5 C1 3.5558(17) no 4_544
C5 C2 3.5168(18) no 1_545
C5 C6 3.5276(17) no 4_544
C5 C7 3.5409(18) no 2_645
C5 C7 3.5974(18) no 4_544
C6 N1 3.5078(15) no 4_554
C6 C5 3.5276(17) no 4_545
C7 C5 3.5409(18) no 2_655
C7 C5 3.5974(18) no 4_545
N1 H1 2.777(13) no .
N1 H4 3.473(13) no 3_656
C1 H2 3.282(15) no .
C1 H4 3.334(15) no .
C2 H3 3.280(16) no .
C2 H5 2.845(15) no .
C3 H4 3.311(15) no .
C4 H1 3.324(15) no .
C5 H2 3.317(16) no .
C5 H5 3.588(15) no 3_656
C6 H1 3.351(14) no .
C6 H3 3.271(15) no .
C6 H5 3.213(17) no .
C6 H5 3.056(16) no 3_656
C7 H4 2.942(13) no 3_656
C7 H5 3.158(17) no 3_656
H1 H2 2.38(2) no .
H1 H5 2.779(19) no .
H2 H3 2.36(3) no .
H3 H4 2.36(2) no .
H4 H5 3.269(19) no 3_656
N1 H4 3.304(14) no 1_565
N1 H4 2.684(15) no 4_545
N1 H5 3.307(17) no 3_666
C1 H3 3.417(17) no 4_545
C1 H4 3.200(15) no 1_565
C1 H4 2.816(14) no 4_545
C1 H5 2.951(16) no 4_554
C2 H2 3.330(16) no 2_555
C2 H3 3.569(17) no 2_555
C2 H3 3.344(16) no 4_545
C2 H4 3.080(15) no 1_565
C2 H5 3.264(17) no 4_554
C3 H1 3.183(14) no 2_545
C3 H1 3.078(14) no 4_554
C3 H2 3.311(16) no 2_545
C3 H2 3.444(14) no 3_555
C3 H3 3.486(17) no 2_555
C3 H3 3.469(16) no 4_545
C3 H5 3.267(17) no 4_554
C4 H1 3.211(15) no 1_545
C4 H1 3.534(14) no 2_545
C4 H1 3.122(14) no 4_554
C4 H2 3.160(17) no 2_545
C4 H2 3.337(14) no 3_555
C4 H5 3.004(17) no 4_554
C5 H1 3.082(15) no 1_545
C5 H5 3.517(15) no 1_545
C5 H5 2.705(17) no 4_554
C6 H4 3.526(15) no 2_655
C6 H4 3.002(14) no 4_545
C6 H5 3.453(17) no 1_545
C6 H5 2.663(16) no 4_554
C7 H4 2.929(15) no 2_655
C7 H4 2.736(15) no 4_545
C7 H5 3.393(15) no 2_646
C7 H5 3.345(17) no 3_666
H1 C3 3.183(14) no 2_555
H1 C3 3.078(14) no 4_555
H1 C4 3.211(15) no 1_565
H1 C4 3.534(14) no 2_555
H1 C4 3.122(14) no 4_555
H1 C5 3.082(15) no 1_565
H1 H2 2.47(2) no 2_555
H1 H2 3.03(3) no 4_555
H1 H3 3.11(2) no 1_565
H1 H3 3.16(3) no 2_555
H1 H3 3.14(3) no 4_555
H1 H4 2.93(2) no 1_565
H2 C2 3.330(16) no 2_545
H2 C3 3.311(16) no 2_555
H2 C3 3.444(14) no 3_555
H2 C4 3.160(17) no 2_555
H2 C4 3.337(14) no 3_555
H2 H1 2.47(2) no 2_545
H2 H1 3.03(3) no 4_554
H2 H2 3.29(3) no 2_545
H2 H2 3.29(3) no 2_555
H2 H2 2.92(2) no 3_555
H2 H3 2.97(3) no 2_555
H2 H3 2.74(2) no 3_555
H3 C1 3.417(17) no 4_544
H3 C2 3.569(17) no 2_545
H3 C2 3.344(16) no 4_544
H3 C3 3.486(17) no 2_545
H3 C3 3.469(16) no 4_544
H3 H1 3.11(2) no 1_545
H3 H1 3.16(3) no 2_545
H3 H1 3.14(3) no 4_554
H3 H2 2.97(3) no 2_545
H3 H2 2.74(2) no 3_555
H4 N1 3.304(14) no 1_545
H4 N1 2.684(15) no 4_544
H4 C1 3.200(15) no 1_545
H4 C1 2.816(14) no 4_544
H4 C2 3.080(15) no 1_545
H4 C6 3.526(15) no 2_645
H4 C6 3.002(14) no 4_544
H4 C7 2.929(15) no 2_645
H4 C7 2.736(15) no 4_544
H4 H1 2.93(2) no 1_545
H4 H5 3.30(2) no 1_545
H4 H5 3.03(3) no 4_544
H4 H5 3.15(3) no 4_554
H5 N1 3.307(17) no 3_666
H5 C1 2.951(16) no 4_555
H5 C2 3.264(17) no 4_555
H5 C3 3.267(17) no 4_555
H5 C4 3.004(17) no 4_555
H5 C5 3.517(15) no 1_565
H5 C5 2.705(17) no 4_555
H5 C6 3.453(17) no 1_565
H5 C6 2.663(16) no 4_555
H5 C7 3.393(15) no 2_656
H5 C7 3.345(17) no 3_666
H5 H4 3.30(2) no 1_565
H5 H4 3.03(3) no 4_545
H5 H4 3.15(3) no 4_555
H5 H5 3.22(3) no 3_666

loop_
_geom_torsion_atom_site_label_1
_geom_torsion_atom_site_label_2
_geom_torsion_atom_site_label_3
_geom_torsion_atom_site_label_4
_geom_torsion
_geom_torsion_publ_flag
_geom_torsion_site_symmetry_1
_geom_torsion_site_symmetry_3
_geom_torsion_site_symmetry_4
C1 N1 C7 C6 -179.72(13) no . . 3_656
C1 N1 C7 C7 0.98(13) no . . 3_656
C7 N1 C1 C2 178.63(11) no . . .
C7 N1 C1 C6 -1.13(12) no . . .
N1 C1 C2 C3 179.49(11) no . . .
N1 C1 C6 C5 -179.63(9) no . . .
N1 C1 C6 C7 0.84(12) no . . 3_656
C2 C1 C6 C5 0.58(17) no . . .
C2 C1 C6 C7 -178.95(11) no . . 3_656
C6 C1 C2 C3 -0.77(18) no . . .
C1 C2 C3 C4 0.39(19) no . . .
C2 C3 C4 C5 0.2(2) no . . .
C3 C4 C5 C6 -0.38(19) no . . .
C4 C5 C6 C1 0.00(17) no . . .
C4 C5 C6 C7 179.34(12) no . . 3_656
C1 C6 C7 N1 179.08(13) no . 3_656 3_656
C1 C6 C7 C7 -0.23(12) no . 3_656 .
C5 C6 C7 N1 -0.3(3) no . 3_656 3_656
C5 C6 C7 C7 -179.63(13) no . 3_656 .
N1 C7 C7 N1 180(100155) no . 3_656 3_656
N1 C7 C7 C6 -0.46(13) no . 3_656 .
C6 C7 C7 N1 0.46(13) no 3_656 3_656 3_656
C6 C7 C7 C6 -180(120048) no 3_656 3_656 .
